data_2300678
loop_
_publ_author_name
'Malaspina, Lorraine A.'
'Genoni, Alessandro'
'Jayatilaka, Dylan'
'Turner, Michael J.'
'Sugimoto, Kunihisa'
'Nishibori, Eiji'
'Grabowsky, Simon'

_publ_section_title
;
 The advanced treatment of hydrogen bonding in quantum crystallography
;
_journal_coeditor_code IN5039SUP1
_journal_issue 3
_journal_name_full 'Journal of Applied Crystallography'
_journal_paper_doi 10.1107/S1600576721001126
_journal_volume 54
_journal_year 2021
_chemical_formula_moiety 'C5 H12 O5'
_chemical_formula_sum 'C5 H12 O5'
_chemical_formula_weight 152.1484
_chemical_melting_point 366
_chemical_name_common xylitol
_space_group_IT_number 19
_space_group_name_Hall 'P 2ac 2ab'
_space_group_name_H-M_alt 'P 21 21 21'
_symmetry_cell_setting orthorhombic
_symmetry_Int_Tables_number 19
_symmetry_space_group_name_Hall 'P 2ac 2ab'
_symmetry_space_group_name_H-M 'P 21 21 21'
_atom_sites_solution_primary direct
_atom_sites_solution_secondary direct
_audit_creation_date 2019-08-14T13:49:00-00:00
_audit_creation_method 'WinGX routine CIF_UPDATE'
_cell_angle_alpha 90
_cell_angle_beta 90
_cell_angle_gamma 90
_cell_formula_units_Z 4
_cell_length_a 8.264(4)
_cell_length_b 8.901(2)
_cell_length_c 8.9223(14)
_cell_measurement_reflns_used 20
_cell_measurement_temperature 122.4(5)
_cell_volume 656.3(4)
_computing_cell_refinement 'Enraf-Nonius Express'
_computing_data_collection 'Enraf-Nonius Express'
_computing_data_reduction 'DREADD (Blessing, 1987)'
_computing_structure_refinement 'Tonto 19.04.25 github v. 2b3dd9c (Capelli, 2014)'
_computing_structure_solution 'SHELXS-97 (Sheldrick, 1990)'
_diffrn_ambient_temperature 122.4(5)
_diffrn_measured_fraction_theta_full 1
_diffrn_measured_fraction_theta_max 1
_diffrn_measurement_device_type 'Enraf Nonius CAD4'
_diffrn_measurement_method '\w 2\q scans'
_diffrn_radiation_monochromator graphite
_diffrn_radiation_type MoK\a
_diffrn_radiation_wavelength 0.71073
_diffrn_reflns_av_unetI/netI 0.0317
_diffrn_reflns_limit_h_max 18
_diffrn_reflns_limit_h_min -18
_diffrn_reflns_limit_k_max 19
_diffrn_reflns_limit_k_min -19
_diffrn_reflns_limit_l_max 19
_diffrn_reflns_limit_l_min -19
_diffrn_reflns_number 33102
_diffrn_reflns_theta_full 59.940
_diffrn_reflns_theta_max 59.940
_diffrn_reflns_theta_min 3.23
_diffrn_standards_decay_% 10.4
_diffrn_standards_interval_count 100
_diffrn_standards_number 5
_exptl_absorpt_coefficient_mu 0.139
_exptl_absorpt_correction_type none
_exptl_crystal_colour colourless
_exptl_crystal_density_diffrn 1.54
_exptl_crystal_density_method 'not measured'
_exptl_crystal_description prism
_exptl_crystal_F_000 328
_exptl_crystal_size_max 0.37
_exptl_crystal_size_mid 0.32
_exptl_crystal_size_min 0.26
_refine_diff_density_max 0.11620977
_refine_diff_density_min -0.15331159
_refine_diff_density_rms 0.03098407
_refine_ls_abs_structure_details 'Flack H D (1983), Acta Cryst. A39, 876-881'
_refine_ls_abs_structure_Flack 0.0(2)
_refine_ls_extinction_coef 393E1(12)
_refine_ls_extinction_method none
_refine_ls_goodness_of_fit_all 0.7156
_refine_ls_goodness_of_fit_gt 0.7156
_refine_ls_goodness_of_fit_ref 0.646
_refine_ls_hydrogen_treatment refall
_refine_ls_matrix_type full
_refine_ls_number_constraints 0
_refine_ls_number_parameters 199
_refine_ls_number_reflns 8894
_refine_ls_number_restraints 0
_refine_ls_R_factor_all 0.0173
_refine_ls_R_factor_gt 0.0173
_refine_ls_shift/su_max 0.0022
_refine_ls_shift/su_mean 0.0001
_refine_ls_structure_factor_coef F
_refine_ls_weighting_details w=1/\s(F)
_refine_ls_weighting_scheme sigma
_refine_ls_wR_factor_all 0.0147
_refine_ls_wR_factor_gt 0.0147
_refine_ls_wR_factor_ref 0.0125
_reflns_number_gt 8894
_reflns_number_total 9942
_reflns_threshold_expression 'F>0 & F/u(F)>3.0 & |F_calc|>10^-3'
_cod_data_source_file in5039sup1.cif
_cod_data_source_block I
_cod_depositor_comments
;
The following automatic conversions were performed:

data item '_symmetry_cell_setting' value 'Orthorhombic' was changed
to 'orthorhombic' in accordance with the
/home/data/users/saulius/crontab/automatic-downloads/rss-feeds/IUCr/lib/dictionaries/cif_core.dic
dictionary named 'cif_core.dic' version 2.4.2 last updated on
2011-04-26.

Automatic conversion script
Id: cif_fix_values 7556 2019-12-06 15:28:31Z antanas 
;
_cod_original_sg_symbol_Hall 'p 2ac 2ab'
_cod_original_sg_symbol_H-M 'p 21 21 21'
_cod_database_code 2300678
_refine_ls_coordinate_system cartesian
_refine_ls_svd_threshold 0.1E-02

loop_
_symmetry_equiv_pos_as_xyz
'+x, +y, +z'
'-x+1/2, -y, +z+1/2'
'+x+1/2, -y+1/2, -z'
'-x, +y+1/2, -z+1/2'

loop_
_atom_site_label
_atom_site_fract_x
_atom_site_fract_y
_atom_site_fract_z
_atom_site_U_iso_or_equiv
_atom_site_adp_type
_atom_site_occupancy
_atom_site_disorder_group
O1 0.678522(15) 0.228849(15) 0.421609(14) 0.01187(4) Uani 1 0
O2 0.614755(15) 0.435988(15) 0.182467(14) 0.01212(4) Uani 1 0
O3 0.318181(16) 0.431247(14) 0.040183(13) 0.01171(4) Uani 1 0
O4 0.229130(15) 0.129547(15) 0.108538(14) 0.01147(4) Uani 1 0
O5 -0.088657(15) 0.205127(16) 0.215987(15) 0.01321(4) Uani 1 0
C1 0.524626(18) 0.293757(19) 0.390599(17) 0.01123(5) Uani 1 0
C2 0.500686(18) 0.322890(17) 0.224421(16) 0.00942(4) Uani 1 0
C3 0.327700(17) 0.375465(17) 0.189839(16) 0.00950(4) Uani 1 0
C4 0.200829(17) 0.251720(17) 0.210087(16) 0.00957(4) Uani 1 0
C5 0.031846(18) 0.314823(19) 0.18555(2) 0.01210(5) Uani 1 0
H1A 0.5115(6) 0.4022(5) 0.4510(5) 0.033(2) Uani 1 0
H1B 0.4331(5) 0.2174(5) 0.4332(5) 0.033(2) Uani 1 0
H2 0.5260(5) 0.2171(4) 0.1621(4) 0.0214(19) Uani 1 0
H3 0.2968(5) 0.4675(4) 0.2680(4) 0.024(2) Uani 1 0
H4 0.2059(5) 0.2098(5) 0.3261(4) 0.025(2) Uani 1 0
H5B 0.0208(5) 0.3579(5) 0.0713(5) 0.034(2) Uani 1 0
H5A 0.0116(5) 0.4106(5) 0.2629(6) 0.034(2) Uani 1 0
H11 0.7571(5) 0.2451(6) 0.3387(6) 0.025(3) Uani 1 0
H12 0.6525(6) 0.4164(6) 0.0805(5) 0.030(3) Uani 1 0
H13 0.3289(6) 0.5418(5) 0.0447(5) 0.026(3) Uani 1 0
H14 0.2789(6) 0.0486(5) 0.1662(6) 0.026(3) Uani 1 0
H15 -0.1177(6) 0.1568(6) 0.1212(6) 0.029(3) Uani 1 0

loop_
_atom_site_aniso_label
_atom_site_aniso_U_11
_atom_site_aniso_U_22
_atom_site_aniso_U_33
_atom_site_aniso_U_23
_atom_site_aniso_U_13
_atom_site_aniso_U_12
O1 0.00980(3) 0.01587(4) 0.00993(3) 0.00042(3) -0.00104(3) 0.00059(3)
O2 0.01065(4) 0.01399(4) 0.01173(4) -0.00054(3) 0.00054(3) -0.00274(3)
O3 0.01281(4) 0.01274(4) 0.00956(3) 0.00030(3) -0.00054(3) 0.00062(4)
O4 0.01161(4) 0.01134(4) 0.01146(4) -0.00159(3) -0.00151(3) 0.00136(3)
O5 0.00914(4) 0.01758(5) 0.01292(4) -0.00144(4) 0.00151(3) -0.00134(3)
C1 0.00940(4) 0.01560(5) 0.00870(4) -0.00039(4) 0.00022(3) 0.00035(4)
C2 0.00837(4) 0.01139(4) 0.00851(4) -0.00098(4) -0.00024(3) -0.00023(3)
C3 0.00865(4) 0.01103(4) 0.00883(4) -0.00102(3) -0.00021(3) 0.00020(4)
C4 0.00816(4) 0.01182(5) 0.00873(4) -0.00050(3) -0.00029(3) 0.00023(3)
C5 0.00864(4) 0.01274(5) 0.01494(5) -0.00148(4) -0.00011(4) 0.00095(4)
H1A 0.038(2) 0.037(2) 0.026(2) -0.009(2) -0.0034(19) 0.001(2)
H1B 0.022(2) 0.044(3) 0.033(2) 0.015(2) 0.0023(19) 0.006(2)
H2 0.025(2) 0.0208(18) 0.0184(19) -0.0058(16) 0.0047(16) 0.0033(17)
H3 0.030(2) 0.024(2) 0.0190(19) -0.0017(17) 0.0014(18) 0.0061(18)
H4 0.032(2) 0.027(2) 0.0160(19) 0.0005(17) 0.0021(18) -0.0006(18)
H5B 0.030(2) 0.038(3) 0.033(2) 0.014(2) -0.0011(19) 0.000(2)
H5A 0.019(2) 0.034(2) 0.050(3) -0.013(2) -0.0057(19) 0.0029(19)
H11 0.017(2) 0.033(3) 0.024(3) 0.005(2) -0.0046(19) 0.002(2)
H12 0.033(3) 0.037(3) 0.021(2) 0.000(2) 0.010(2) -0.005(3)
H13 0.031(3) 0.025(2) 0.022(3) 0.004(2) -0.006(2) 0.004(2)
H14 0.029(3) 0.018(2) 0.031(3) 0.005(2) -0.006(2) 0.003(2)
H15 0.031(3) 0.032(3) 0.024(2) -0.006(2) -0.003(2) -0.002(2)

loop_
_atom_type_symbol
_atom_type_description
_atom_type_scat_dispersion_real
_atom_type_scat_dispersion_imag
_atom_type_scat_source
C C 0 0 'Hirshfeld partitioning of a quantum chemical wavefunction.'
O O 0 0 'Hirshfeld partitioning of a quantum chemical wavefunction.'
H H 0 0 'Hirshfeld partitioning of a quantum chemical wavefunction.'

loop_
_geom_angle_atom_site_label_1
_geom_angle_atom_site_label_2
_geom_angle_atom_site_label_3
_geom_angle
_geom_angle_site_symmetry_1
_geom_angle_site_symmetry_2
_geom_angle_site_symmetry_3
_geom_angle_publ_flag
O1 C1 C2 112.052(12) . . . yes
O2 C2 C1 106.869(12) . . . yes
O2 C2 C3 110.292(13) . . . yes
O3 C3 C2 110.209(12) . . . yes
O3 C3 C4 108.842(12) . . . yes
O4 C4 C3 111.043(12) . . . yes
O4 C4 C5 109.797(12) . . . yes
O5 C5 C4 111.236(14) . . . yes
O1 C1 H1A 110.2(2) . . . yes
O1 C1 H1B 107.5(2) . . . yes
O2 C2 H2 110.0(2) . . . yes
O3 C3 H3 108.6(2) . . . yes
O4 C4 H4 109.3(2) . . . yes
O5 C5 H5B 111.1(2) . . . yes
O5 C5 H5A 107.6(3) . . . yes
C1 O1 H11 112.3(3) . . . yes
C2 O2 H12 109.2(3) . . . yes
C3 O3 H13 107.7(3) . . . yes
C4 O4 H14 107.2(3) . . . yes
C5 O5 H15 108.0(3) . . . yes
C1 C2 C3 111.693(12) . . . yes
C2 C3 C4 113.235(12) . . . yes
C3 C4 C5 110.243(13) . . . yes
C1 C2 H2 108.6(2) . . . yes
C2 C1 H1A 108.2(2) . . . yes
C2 C1 H1B 111.0(2) . . . yes
C2 C3 H3 108.3(2) . . . yes
C3 C2 H2 109.4(2) . . . yes
C3 C4 H4 109.2(2) . . . yes
C4 C3 H3 107.5(2) . . . yes
C4 C5 H5B 109.9(2) . . . yes
C4 C5 H5A 109.4(2) . . . yes
C5 C4 H4 107.2(2) . . . yes
H1A C1 H1B 107.8(3) . . . yes
H5B C5 H5A 107.3(4) . . . yes

loop_
_geom_bond_atom_site_label_1
_geom_bond_atom_site_label_2
_geom_bond_distance
_geom_bond_site_symmetry_1
_geom_bond_site_symmetry_2
_geom_bond_publ_flag
O1 C1 1.4240(2) . . yes
O2 C2 1.42904(19) . . yes
O3 C3 1.42677(19) . . yes
O4 C4 1.43464(19) . . yes
O5 C5 1.4208(2) . . yes
O1 H11 0.995(5) . . yes
O2 H12 0.978(4) . . yes
O3 H13 0.989(5) . . yes
O4 H14 0.976(4) . . yes
O5 H15 0.978(5) . . yes
C1 C2 1.5181(2) . . yes
C2 C3 1.5355(2) . . yes
C3 C4 1.5314(2) . . yes
C4 C5 1.5210(2) . . yes
C1 H1A 1.111(4) . . yes
C1 H1B 1.086(4) . . yes
C2 H2 1.114(4) . . yes
C3 H3 1.105(4) . . yes
C4 H4 1.101(4) . . yes
C5 H5B 1.093(4) . . yes
C5 H5A 1.109(4) . . yes
